data_4505402
loop_
_publ_author_name
'Hosokawa, Toshihito'
'Datta, Sharmistha'
'Sheth, Agam R.'
'Brooks, Neil R.'
'Young, Jr., Victor G.'
'Grant, David J. W.'

_publ_section_title
;
 Isostructurality among Five Solvates of Phenylbutazone
;
_journal_issue 6
_journal_name_full 'Crystal Growth &amp; Design'
_journal_page_first 1195
_journal_page_last 1201
_journal_paper_doi 10.1021/cg049923m
_journal_volume 4
_journal_year 2004
_chemical_formula_moiety 'C38 H38 N4 O4, C6 H6'
_chemical_formula_sum 'C22 H23 N2 O2'
_chemical_formula_weight 347.42
_chemical_name_common 02095
_chemical_name_systematic ?
_space_group_IT_number 15
_symmetry_cell_setting monoclinic
_symmetry_space_group_name_Hall '-C 2yc'
_symmetry_space_group_name_H-M 'C 1 2/c 1'
_atom_sites_solution_hydrogens geom
_atom_sites_solution_primary direct
_atom_sites_solution_secondary 'difference Fourier synthesis'
_audit_creation_method SHELXL-97
_cell_angle_alpha 90.00
_cell_angle_beta 91.107(5)
_cell_angle_gamma 90.00
_cell_formula_units_Z 8
_cell_length_a 22.407(7)
_cell_length_b 6.061(2)
_cell_length_c 27.148(9)
_cell_measurement_reflns_used 2217
_cell_measurement_temperature 173(2)
_cell_measurement_theta_max 24.78
_cell_measurement_theta_min 2.34
_cell_volume 3686(2)
_computing_cell_refinement 'Bruker SMART'
_computing_data_collection 'Bruker SMART'
_computing_data_reduction 'Bruker SAINT'
_computing_molecular_graphics 'Bruker SHELXTL'
_computing_publication_material 'Bruker SHELXTL'
_computing_structure_refinement SHELXL-97
_computing_structure_solution SIR92
_diffrn_ambient_temperature 173(2)
_diffrn_measured_fraction_theta_full 0.997
_diffrn_measured_fraction_theta_max 0.997
_diffrn_measurement_device_type 'Bruker CCD area detector'
_diffrn_measurement_method 'phi and omega scans'
_diffrn_radiation_monochromator graphite
_diffrn_radiation_source 'fine-focus sealed tube'
_diffrn_radiation_type MoK\a
_diffrn_radiation_wavelength 0.71073
_diffrn_reflns_av_R_equivalents 0.065
_diffrn_reflns_av_sigmaI/netI 0.0446
_diffrn_reflns_limit_h_max 26
_diffrn_reflns_limit_h_min -26
_diffrn_reflns_limit_k_max 7
_diffrn_reflns_limit_k_min -7
_diffrn_reflns_limit_l_max 32
_diffrn_reflns_limit_l_min -32
_diffrn_reflns_number 16694
_diffrn_reflns_theta_full 25.07
_diffrn_reflns_theta_max 25.07
_diffrn_reflns_theta_min 1.50
_diffrn_standards_decay_% none
_diffrn_standards_number 0
_exptl_absorpt_coefficient_mu 0.081
_exptl_absorpt_correction_T_max 0.766
_exptl_absorpt_correction_T_min 0.587
_exptl_absorpt_correction_type multi-scan
_exptl_absorpt_process_details 'SADABS 2.03 (Sheldrick, 2000)'
_exptl_crystal_colour colourless
_exptl_crystal_density_diffrn 1.252
_exptl_crystal_density_meas 0
_exptl_crystal_density_method 'not measured'
_exptl_crystal_description block
_exptl_crystal_F_000 1480
_exptl_crystal_size_max 0.40
_exptl_crystal_size_mid 0.36
_exptl_crystal_size_min 0.18
_refine_diff_density_max 0.412
_refine_diff_density_min -0.209
_refine_diff_density_rms 0.050
_refine_ls_extinction_coef 0.0019(3)
_refine_ls_extinction_expression Fc^*^=kFc[1+0.001xFc^2^\l^3^/sin(2\q)]^-1/4^
_refine_ls_extinction_method SHELXL
_refine_ls_goodness_of_fit_ref 1.177
_refine_ls_hydrogen_treatment constr
_refine_ls_matrix_type full
_refine_ls_number_parameters 263
_refine_ls_number_reflns 3264
_refine_ls_number_restraints 18
_refine_ls_restrained_S_all 1.174
_refine_ls_R_factor_all 0.0888
_refine_ls_R_factor_gt 0.0651
_refine_ls_shift/su_max 0.000
_refine_ls_shift/su_mean 0.000
_refine_ls_structure_factor_coef Fsqd
_refine_ls_weighting_details 'calc w=1/[\s^2^(Fo^2^)+(0.0277P)^2^+10.634P] where P=(Fo^2^+2Fc^2^)/3'
_refine_ls_weighting_scheme calc
_refine_ls_wR_factor_gt 0.1491
_refine_ls_wR_factor_ref 0.1571
_reflns_number_gt 2376
_reflns_number_total 3264
_reflns_threshold_expression >2sigma(I)
_cod_data_source_file cg049923msi20040224_102422.cif
_cod_data_source_block 02095
_cod_depositor_comments
;
The following automatic conversions were performed:

'_symmetry_cell_setting' value 'Monoclinic' changed to 'monoclinic'
according to /home/saulius/struct/CIF-dictionaries/cif_core.dic
dictionary named 'cif_core.dic' version 2.4.1 from 2010-06-29.

Automatic conversion script
Id: cif_fix_values 1715 2011-07-08 13:25:40Z adriana 

The following automatic conversions were performed:

'_atom_sites_solution_primary' value 'direct methods' was changed to
'direct'.

'_atom_sites_solution_hydrogens' value 'placed geometrically' was
changed to 'geom'.

Automatic conversion script
Id: cif_fix_values 6452 2018-10-05 10:23:21Z andrius 
;
_cod_original_sg_symbol_H-M C2/c
_cod_database_code 4505402

loop_
_symmetry_equiv_pos_as_xyz
'x, y, z'
'-x, y, -z+1/2'
'x+1/2, y+1/2, z'
'-x+1/2, y+1/2, -z+1/2'
'-x, -y, -z'
'x, -y, z-1/2'
'-x+1/2, -y+1/2, -z'
'x+1/2, -y+1/2, z-1/2'

loop_
_atom_site_label
_atom_site_type_symbol
_atom_site_fract_x
_atom_site_fract_y
_atom_site_fract_z
_atom_site_U_iso_or_equiv
_atom_site_adp_type
_atom_site_occupancy
_atom_site_symmetry_multiplicity
_atom_site_calc_flag
_atom_site_refinement_flags
_atom_site_disorder_assembly
_atom_site_disorder_group
O1 O 0.29444(9) 0.0509(4) 0.50445(7) 0.0365(6) Uani 1 1 d . . .
O2 O 0.36761(10) 0.6107(4) 0.61030(8) 0.0430(6) Uani 1 1 d . . .
N1 N 0.30109(11) 0.3235(4) 0.61645(8) 0.0305(6) Uani 1 1 d . . .
N2 N 0.28212(10) 0.1467(4) 0.58566(8) 0.0304(6) Uani 1 1 d . . .
C1 C 0.30521(12) 0.1750(5) 0.53880(10) 0.0296(7) Uani 1 1 d . . .
C2 C 0.34022(13) 0.3839(5) 0.53873(10) 0.0306(7) Uani 1 1 d . . .
H2A H 0.3161 0.4929 0.5192 0.037 Uiso 1 1 calc R . .
C3 C 0.33929(13) 0.4613(6) 0.59159(11) 0.0326(7) Uani 1 1 d . . .
C4 C 0.40228(13) 0.3816(6) 0.51640(11) 0.0364(8) Uani 1 1 d . . .
H4A H 0.3994 0.3084 0.4838 0.044 Uiso 1 1 calc R . .
H4B H 0.4148 0.5360 0.5108 0.044 Uiso 1 1 calc R . .
C5 C 0.45042(15) 0.2673(6) 0.54685(13) 0.0425(9) Uani 1 1 d . . .
H5A H 0.4890 0.2863 0.5301 0.051 Uiso 1 1 calc R . .
H5B H 0.4538 0.3423 0.5792 0.051 Uiso 1 1 calc R . .
C6 C 0.44093(15) 0.0278(6) 0.55561(14) 0.0502(10) Uani 1 1 d . . .
H6A H 0.4361 -0.0479 0.5235 0.060 Uiso 1 1 calc R . .
H6B H 0.4035 0.0078 0.5738 0.060 Uiso 1 1 calc R . .
C7 C 0.49227(16) -0.0806(7) 0.58481(15) 0.0539(10) Uani 1 1 d . . .
H7A H 0.4836 -0.2377 0.5894 0.081 Uiso 1 1 calc R . .
H7B H 0.4966 -0.0091 0.6171 0.081 Uiso 1 1 calc R . .
H7C H 0.5294 -0.0644 0.5667 0.081 Uiso 1 1 calc R . .
C8 C 0.31130(13) 0.2723(6) 0.66776(10) 0.0347(8) Uani 1 1 d . . .
C9 C 0.33154(15) 0.0677(6) 0.68186(11) 0.0428(9) Uani 1 1 d . . .
H9A H 0.3381 -0.0442 0.6581 0.051 Uiso 1 1 calc R . .
C10 C 0.34236(17) 0.0273(8) 0.73181(13) 0.0592(11) Uani 1 1 d . . .
H10A H 0.3562 -0.1136 0.7423 0.071 Uiso 1 1 calc R . .
C11 C 0.33302(19) 0.1917(9) 0.76596(13) 0.0640(13) Uani 1 1 d . . .
H11A H 0.3411 0.1647 0.7999 0.077 Uiso 1 1 calc R . .
C12 C 0.31227(18) 0.3924(9) 0.75116(13) 0.0609(12) Uani 1 1 d . . .
H12A H 0.3056 0.5042 0.7750 0.073 Uiso 1 1 calc R . .
C13 C 0.30070(15) 0.4358(7) 0.70195(11) 0.0462(9) Uani 1 1 d . . .
H13A H 0.2857 0.5755 0.6918 0.055 Uiso 1 1 calc R . .
C14 C 0.22455(12) 0.0547(5) 0.59483(10) 0.0276(7) Uani 1 1 d . . .
C15 C 0.18338(13) 0.1747(6) 0.62148(10) 0.0334(7) Uani 1 1 d . . .
H15A H 0.1932 0.3170 0.6339 0.040 Uiso 1 1 calc R . .
C16 C 0.12772(14) 0.0831(6) 0.62971(11) 0.0385(8) Uani 1 1 d . . .
H16A H 0.0996 0.1621 0.6486 0.046 Uiso 1 1 calc R . .
C17 C 0.11278(14) -0.1201(6) 0.61098(11) 0.0410(9) Uani 1 1 d . . .
H17A H 0.0744 -0.1805 0.6166 0.049 Uiso 1 1 calc R . .
C18 C 0.15382(14) -0.2365(6) 0.58396(11) 0.0371(8) Uani 1 1 d . . .
H18A H 0.1433 -0.3762 0.5705 0.045 Uiso 1 1 calc R . .
C19 C 0.21019(14) -0.1506(5) 0.57634(10) 0.0329(7) Uani 1 1 d . . .
H19A H 0.2387 -0.2327 0.5585 0.040 Uiso 1 1 calc R . .
C20 C 0.4693(4) -0.6121(17) 0.7270(4) 0.074(4) Uani 0.50 1 d PD A -1
H20A H 0.4461 -0.7141 0.7081 0.089 Uiso 0.50 1 calc PR A -1
C21 C 0.4780(5) -0.4078(16) 0.7089(4) 0.067(4) Uani 0.50 1 d PD A -1
H21A H 0.4613 -0.3671 0.6777 0.081 Uiso 0.50 1 calc PR A -1
C22 C 0.5108(6) -0.2621(18) 0.7354(3) 0.100(4) Uani 0.50 1 d PD A -1
H22A H 0.5176 -0.1172 0.7234 0.120 Uiso 0.50 1 calc PR A -1
C23 C 0.5337(6) -0.327(2) 0.7794(4) 0.095(6) Uani 0.50 1 d PD A -1
H23A H 0.5568 -0.2256 0.7983 0.114 Uiso 0.50 1 calc PR A -1
C24 C 0.5249(4) -0.5317(17) 0.7976(4) 0.070(5) Uani 0.50 1 d PD A -1
H24A H 0.5415 -0.5725 0.8287 0.084 Uiso 0.50 1 calc PR A -1
C25 C 0.4921(4) -0.6769(18) 0.7710(3) 0.085(4) Uani 0.50 1 d PD A -1
H25A H 0.4853 -0.8218 0.7830 0.102 Uiso 0.50 1 calc PR A -1

loop_
_atom_site_aniso_label
_atom_site_aniso_U_11
_atom_site_aniso_U_22
_atom_site_aniso_U_33
_atom_site_aniso_U_23
_atom_site_aniso_U_13
_atom_site_aniso_U_12
O1 0.0359(12) 0.0490(14) 0.0246(11) -0.0129(10) -0.0006(9) -0.0028(11)
O2 0.0482(14) 0.0467(15) 0.0339(12) -0.0105(11) -0.0013(10) -0.0123(12)
N1 0.0352(14) 0.0364(16) 0.0199(12) -0.0086(11) -0.0009(10) -0.0063(12)
N2 0.0325(13) 0.0386(16) 0.0201(12) -0.0074(11) -0.0020(10) -0.0054(12)
C1 0.0256(15) 0.0420(19) 0.0212(14) -0.0039(14) -0.0029(11) 0.0037(14)
C2 0.0308(16) 0.0386(19) 0.0222(14) -0.0015(14) -0.0033(12) -0.0003(14)
C3 0.0268(16) 0.0419(19) 0.0290(16) -0.0044(15) -0.0046(13) -0.0011(15)
C4 0.0356(17) 0.046(2) 0.0278(16) 0.0038(15) 0.0019(13) -0.0035(16)
C5 0.0375(18) 0.049(2) 0.0413(19) 0.0006(17) 0.0032(14) -0.0003(17)
C6 0.0369(19) 0.054(2) 0.060(2) 0.004(2) 0.0008(17) -0.0026(18)
C7 0.044(2) 0.053(2) 0.064(2) 0.014(2) -0.0040(18) 0.0002(19)
C8 0.0340(17) 0.051(2) 0.0194(14) -0.0053(15) -0.0002(12) -0.0075(16)
C9 0.048(2) 0.054(2) 0.0266(16) -0.0039(16) -0.0071(14) -0.0063(18)
C10 0.065(3) 0.079(3) 0.034(2) 0.008(2) -0.0109(18) -0.017(2)
C11 0.071(3) 0.100(4) 0.0208(18) 0.000(2) -0.0070(17) -0.029(3)
C12 0.068(3) 0.090(4) 0.0252(18) -0.021(2) 0.0048(17) -0.021(3)
C13 0.049(2) 0.060(2) 0.0296(17) -0.0159(17) 0.0019(15) -0.0044(19)
C14 0.0265(15) 0.0367(18) 0.0192(14) 0.0011(13) -0.0048(11) -0.0019(14)
C15 0.0356(17) 0.0395(19) 0.0252(15) -0.0002(14) -0.0018(12) -0.0012(15)
C16 0.0335(17) 0.054(2) 0.0279(16) 0.0014(16) -0.0001(13) 0.0016(16)
C17 0.0349(18) 0.054(2) 0.0340(17) 0.0112(17) -0.0054(14) -0.0120(17)
C18 0.0420(19) 0.041(2) 0.0284(16) 0.0049(15) -0.0083(14) -0.0075(16)
C19 0.0379(17) 0.0357(19) 0.0250(15) -0.0014(14) -0.0064(13) -0.0023(15)
C20 0.073(7) 0.114(11) 0.036(6) -0.018(7) 0.010(6) -0.049(7)
C21 0.071(10) 0.104(14) 0.027(7) -0.001(8) -0.003(5) 0.000(9)
C22 0.161(14) 0.067(6) 0.073(10) 0.005(6) 0.051(8) -0.014(9)
C23 0.093(9) 0.128(15) 0.065(9) -0.029(9) 0.033(8) -0.061(10)
C24 0.044(6) 0.134(15) 0.032(6) 0.020(9) -0.002(4) 0.008(7)
C25 0.122(10) 0.064(6) 0.068(7) 0.009(5) 0.007(8) -0.020(8)

loop_
_atom_type_symbol
_atom_type_description
_atom_type_scat_dispersion_real
_atom_type_scat_dispersion_imag
_atom_type_scat_source
C C 0.0033 0.0016 'International Tables Vol C Tables 4.2.6.8 and 6.1.1.4'
H H 0.0000 0.0000 'International Tables Vol C Tables 4.2.6.8 and 6.1.1.4'
N N 0.0061 0.0033 'International Tables Vol C Tables 4.2.6.8 and 6.1.1.4'
O O 0.0106 0.0060 'International Tables Vol C Tables 4.2.6.8 and 6.1.1.4'

loop_
_geom_angle_atom_site_label_1
_geom_angle_atom_site_label_2
_geom_angle_atom_site_label_3
_geom_angle
C3 N1 N2 110.5(2)
C3 N1 C8 120.9(2)
N2 N1 C8 116.5(2)
C1 N2 N1 109.4(2)
C1 N2 C14 124.0(2)
N1 N2 C14 116.9(2)
O1 C1 N2 123.5(3)
O1 C1 C2 128.3(3)
N2 C1 C2 108.1(2)
C1 C2 C3 104.2(2)
C1 C2 C4 118.4(3)
C3 C2 C4 114.2(2)
O2 C3 N1 124.8(3)
O2 C3 C2 127.9(3)
N1 C3 C2 107.3(3)
C5 C4 C2 115.6(3)
C6 C5 C4 115.6(3)
C5 C6 C7 113.1(3)
C9 C8 C13 121.4(3)
C9 C8 N1 120.6(3)
C13 C8 N1 118.0(3)
C8 C9 C10 118.7(4)
C11 C10 C9 120.0(4)
C12 C11 C10 120.2(4)
C11 C12 C13 120.8(4)
C12 C13 C8 118.8(4)
C19 C14 C15 120.7(3)
C19 C14 N2 119.6(3)
C15 C14 N2 119.8(3)
C16 C15 C14 118.9(3)
C17 C16 C15 120.9(3)
C16 C17 C18 119.7(3)
C17 C18 C19 120.4(3)
C14 C19 C18 119.5(3)
C21 C20 C25 122.3(11)
C22 C21 C20 119.3(10)
C21 C22 C23 118.3(11)
C24 C23 C22 122.5(14)
C25 C24 C23 119.1(13)
C24 C25 C20 118.6(11)

loop_
_geom_bond_atom_site_label_1
_geom_bond_atom_site_label_2
_geom_bond_distance
O1 C1 1.218(3)
O2 C3 1.212(4)
N1 C3 1.381(4)
N1 N2 1.419(3)
N1 C8 1.441(4)
N2 C1 1.393(4)
N2 C14 1.431(4)
C1 C2 1.490(4)
C2 C3 1.510(4)
C2 C4 1.528(4)
C4 C5 1.514(4)
C5 C6 1.487(5)
C6 C7 1.533(5)
C8 C9 1.372(5)
C8 C13 1.381(5)
C9 C10 1.395(5)
C10 C11 1.380(6)
C11 C12 1.360(6)
C12 C13 1.381(5)
C14 C19 1.378(4)
C14 C15 1.389(4)
C15 C16 1.387(4)
C16 C17 1.371(5)
C17 C18 1.381(5)
C18 C19 1.385(4)
C20 C21 1.349(7)
C20 C25 1.349(7)
C21 C22 1.348(8)
C22 C23 1.352(7)
C23 C24 1.348(8)
C24 C25 1.347(7)
